data_7234628
loop_
_publ_author_name
'Yang Zhang'
'Jaume Garcia-Amoros'
'Burjor Captain'
'Francisco M. Raymo'

_publ_section_title
;
 A fluorescent and halochromic indolizine switch
;
_journal_name_full 'Journal of Materials Chemistry C'
_journal_page_first 2744
_journal_page_last 2747
_journal_paper_doi 10.1039/C5TC03331D
_journal_volume 4
_journal_year 2016
_chemical_formula_sum 'C16 H12 N4'
_chemical_formula_weight 260.30
_space_group_IT_number 62
_space_group_name_Hall '-P 2ac 2n'
_space_group_name_H-M_alt 'P n m a'
_symmetry_cell_setting orthorhombic
_symmetry_space_group_name_H-M 'P n m a'
_atom_sites_solution_hydrogens geom
_atom_sites_solution_primary direct
_atom_sites_solution_secondary difmap
_cell_angle_alpha 90.00
_cell_angle_beta 90.00
_cell_angle_gamma 90.00
_cell_formula_units_Z 4
_cell_length_a 13.0779(6)
_cell_length_b 6.7374(3)
_cell_length_c 14.8646(7)
_cell_measurement_reflns_used 7130
_cell_measurement_temperature 296(2)
_cell_measurement_theta_max 28.08
_cell_measurement_theta_min 2.74
_cell_volume 1309.74(10)
_computing_cell_refinement 'SAINT+  V7.46A (Bruker, 2007)'
_computing_data_collection 'APEX2 v2.2-0 (Bruker, 2007)'
_computing_data_reduction 'SAINT+  V7.46A (Bruker, 2007)'
_computing_molecular_graphics 'XSHELL v4.02 (Bruker, 2000)'
_computing_publication_material 'XCIF v6.12 (Bruker, 2001)'
_computing_structure_refinement 'SHELXL-97 (Sheldrick, 2008)'
_computing_structure_solution 'SHELXS-97 (Sheldrick, 2008)'
_diffrn_ambient_temperature 296(2)
_diffrn_measured_fraction_theta_full 1.000
_diffrn_measured_fraction_theta_max 1.000
_diffrn_measurement_device_type 'Bruker SMART APEX2 CCD diffractometer'
_diffrn_measurement_method 'omega scans'
_diffrn_radiation_monochromator graphite
_diffrn_radiation_source 'fine-focus sealed tube'
_diffrn_radiation_type MoK\a
_diffrn_radiation_wavelength 0.71073
_diffrn_reflns_av_R_equivalents 0.0262
_diffrn_reflns_av_sigmaI/netI 0.0169
_diffrn_reflns_limit_h_max 16
_diffrn_reflns_limit_h_min -16
_diffrn_reflns_limit_k_max 8
_diffrn_reflns_limit_k_min -8
_diffrn_reflns_limit_l_max 18
_diffrn_reflns_limit_l_min -18
_diffrn_reflns_number 15971
_diffrn_reflns_theta_full 27.00
_diffrn_reflns_theta_max 27.00
_diffrn_reflns_theta_min 2.07
_exptl_absorpt_coefficient_mu 0.082
_exptl_absorpt_correction_T_max 0.9918
_exptl_absorpt_correction_T_min 0.9678
_exptl_absorpt_correction_type multi-scan
_exptl_absorpt_process_details '(SADABS 2007/4 Bruker)'
_exptl_crystal_colour Orange
_exptl_crystal_density_diffrn 1.320
_exptl_crystal_density_method 'not measured'
_exptl_crystal_description Block
_exptl_crystal_F_000 544
_exptl_crystal_size_max 0.40
_exptl_crystal_size_mid 0.30
_exptl_crystal_size_min 0.10
_refine_diff_density_max 0.293
_refine_diff_density_min -0.168
_refine_diff_density_rms 0.054
_refine_ls_extinction_coef 0.023(3)
_refine_ls_extinction_expression Fc^*^=kFc[1+0.001xFc^2^\l^3^/sin(2\q)]^-1/4^
_refine_ls_extinction_method SHELXL
_refine_ls_goodness_of_fit_ref 1.052
_refine_ls_hydrogen_treatment mixed
_refine_ls_matrix_type full
_refine_ls_number_parameters 123
_refine_ls_number_reflns 1559
_refine_ls_number_restraints 0
_refine_ls_restrained_S_all 1.052
_refine_ls_R_factor_all 0.0420
_refine_ls_R_factor_gt 0.0377
_refine_ls_shift/su_max 0.001
_refine_ls_shift/su_mean 0.000
_refine_ls_structure_factor_coef Fsqd
_refine_ls_weighting_details 'calc w=1/[\s^2^(Fo^2^)+(0.0549P)^2^+0.2697P] where P=(Fo^2^+2Fc^2^)/3'
_refine_ls_weighting_scheme calc
_refine_ls_wR_factor_gt 0.1014
_refine_ls_wR_factor_ref 0.1074
_reflns_number_gt 1368
_reflns_number_total 1559
_reflns_threshold_expression >2sigma(I)
_cod_data_source_file J-Mater-Chem-C-2016-4-2744.cif
_cod_data_source_block pnma
_cod_depositor_comments
;
The following automatic conversions were performed:

data item '_exptl_absorpt_correction_type' value 'Multi-scan' was
changed to 'multi-scan' in accordance with the built-in table derived
from the CIF Core dictionary named 'cif_core.dic' version 2.4.5 last
updated on 2014-11-21.

data item '_symmetry_cell_setting' value 'Orthorhombic' was changed
to 'orthorhombic' in accordance with the built-in table derived from
the CIF Core dictionary named 'cif_core.dic' version 2.4.5 last
updated on 2014-11-21.

Automatic conversion script
Id: cif_fix_values 6909 2019-04-08 15:41:33Z antanas 
;
_cod_original_sg_symbol_H-M Pnma
_cod_database_code 7234628

loop_
_symmetry_equiv_pos_as_xyz
'x, y, z'
'-x+1/2, -y, z+1/2'
'-x, y+1/2, -z'
'x+1/2, -y+1/2, -z+1/2'
'-x, -y, -z'
'x-1/2, y, -z-1/2'
'x, -y-1/2, z'
'-x-1/2, y-1/2, z-1/2'

loop_
_atom_site_label
_atom_site_type_symbol
_atom_site_fract_x
_atom_site_fract_y
_atom_site_fract_z
_atom_site_U_iso_or_equiv
_atom_site_adp_type
_atom_site_occupancy
_atom_site_symmetry_multiplicity
_atom_site_calc_flag
_atom_site_refinement_flags
_atom_site_disorder_assembly
_atom_site_disorder_group
N1 N 0.30440(11) 0.2500 0.67292(12) 0.0586(4) Uani 1 2 d S . .
N2 N 0.53753(14) 0.2500 0.83676(11) 0.0810(6) Uani 1 2 d S . .
N3 N 0.59879(8) 0.2500 0.48293(7) 0.0323(3) Uani 1 2 d S . .
N4 N 0.42402(10) 0.2500 0.45481(10) 0.0502(4) Uani 1 2 d S . .
C1 C 0.38637(12) 0.2500 0.64627(10) 0.0410(4) Uani 1 2 d S . .
C2 C 0.55481(13) 0.2500 0.76170(11) 0.0526(4) Uani 1 2 d S . .
C3 C 0.48785(11) 0.2500 0.61029(10) 0.0363(3) Uani 1 2 d S . .
C4 C 0.49684(11) 0.2500 0.51261(9) 0.0344(3) Uani 1 2 d S . .
C5 C 0.68207(10) 0.2500 0.53967(10) 0.0351(3) Uani 1 2 d S . .
C6 C 0.67151(11) 0.2500 0.63043(10) 0.0415(4) Uani 1 2 d S . .
H6 H 0.7283 0.2500 0.6681 0.050 Uiso 1 2 calc SR . .
C7 C 0.57180(12) 0.2500 0.66566(10) 0.0401(4) Uani 1 2 d S . .
C8 C 0.77996(11) 0.2500 0.48536(10) 0.0385(3) Uani 1 2 d S . .
C9 C 0.84320(9) 0.0632(2) 0.50528(8) 0.0546(3) Uani 1 1 d . . .
H9A H 0.8029 -0.0526 0.4927 0.082 Uiso 1 1 calc R . .
H9B H 0.8630 0.0628 0.5675 0.082 Uiso 1 1 calc R . .
H9C H 0.9032 0.0626 0.4681 0.082 Uiso 1 1 calc R . .
C10 C 0.73844(11) 0.2500 0.39071(10) 0.0387(3) Uani 1 2 d S . .
C11 C 0.63227(11) 0.2500 0.39115(9) 0.0346(3) Uani 1 2 d S . .
C12 C 0.57501(13) 0.2500 0.31249(10) 0.0434(4) Uani 1 2 d S . .
H12 H 0.5039 0.2500 0.3136 0.052 Uiso 1 2 calc SR . .
C13 C 0.62899(16) 0.2500 0.23219(11) 0.0551(5) Uani 1 2 d S . .
H13 H 0.5932 0.2500 0.1781 0.066 Uiso 1 2 calc SR . .
C14 C 0.73455(16) 0.2500 0.23040(11) 0.0594(5) Uani 1 2 d S . .
H14 H 0.7686 0.2500 0.1755 0.071 Uiso 1 2 calc SR . .
C15 C 0.78991(14) 0.2500 0.30962(11) 0.0527(4) Uani 1 2 d S . .
H15 H 0.8610 0.2500 0.3083 0.063 Uiso 1 2 calc SR . .
H4 H 0.3644(17) 0.2500 0.4839(14) 0.062(6) Uiso 1 2 d S . .

loop_
_atom_site_aniso_label
_atom_site_aniso_U_11
_atom_site_aniso_U_22
_atom_site_aniso_U_33
_atom_site_aniso_U_23
_atom_site_aniso_U_13
_atom_site_aniso_U_12
N1 0.0449(8) 0.0647(10) 0.0663(10) 0.000 0.0150(7) 0.000
N2 0.0639(10) 0.1413(19) 0.0379(8) 0.000 0.0052(7) 0.000
N3 0.0314(6) 0.0365(6) 0.0291(6) 0.000 -0.0018(4) 0.000
N4 0.0334(7) 0.0721(10) 0.0451(7) 0.000 -0.0053(6) 0.000
C1 0.0408(8) 0.0409(8) 0.0412(8) 0.000 0.0050(6) 0.000
C2 0.0439(8) 0.0773(12) 0.0366(8) 0.000 0.0014(7) 0.000
C3 0.0357(7) 0.0359(7) 0.0372(7) 0.000 0.0034(5) 0.000
C4 0.0321(6) 0.0347(7) 0.0363(7) 0.000 -0.0003(5) 0.000
C5 0.0311(7) 0.0389(7) 0.0352(7) 0.000 -0.0027(5) 0.000
C6 0.0363(7) 0.0560(9) 0.0323(7) 0.000 -0.0049(6) 0.000
C7 0.0423(8) 0.0454(8) 0.0326(7) 0.000 0.0014(6) 0.000
C8 0.0320(7) 0.0467(8) 0.0367(7) 0.000 0.0001(5) 0.000
C9 0.0450(6) 0.0609(8) 0.0577(7) 0.0031(6) -0.0014(5) 0.0130(5)
C10 0.0390(7) 0.0414(7) 0.0356(7) 0.000 0.0026(6) 0.000
C11 0.0401(7) 0.0337(7) 0.0302(7) 0.000 0.0007(5) 0.000
C12 0.0485(9) 0.0472(8) 0.0345(7) 0.000 -0.0056(6) 0.000
C13 0.0700(12) 0.0643(11) 0.0311(8) 0.000 -0.0036(7) 0.000
C14 0.0710(12) 0.0722(12) 0.0351(8) 0.000 0.0128(8) 0.000
C15 0.0486(9) 0.0650(11) 0.0444(9) 0.000 0.0124(7) 0.000

loop_
_atom_type_symbol
_atom_type_description
_atom_type_scat_dispersion_real
_atom_type_scat_dispersion_imag
_atom_type_scat_source
C C 0.0033 0.0016 'International Tables Vol C Tables 4.2.6.8 and 6.1.1.4'
H H 0.0000 0.0000 'International Tables Vol C Tables 4.2.6.8 and 6.1.1.4'
N N 0.0061 0.0033 'International Tables Vol C Tables 4.2.6.8 and 6.1.1.4'

loop_
_geom_angle_atom_site_label_1
_geom_angle_atom_site_label_2
_geom_angle_atom_site_label_3
_geom_angle
_geom_angle_site_symmetry_1
_geom_angle_site_symmetry_3
C5 N3 C4 123.93(12) . .
C5 N3 C11 109.96(11) . .
C4 N3 C11 126.10(11) . .
N1 C1 C3 178.33(17) . .
N2 C2 C7 177.39(19) . .
C7 C3 C1 121.19(13) . .
C7 C3 C4 122.23(13) . .
C1 C3 C4 116.58(13) . .
N4 C4 N3 119.63(13) . .
N4 C4 C3 127.43(14) . .
N3 C4 C3 112.94(12) . .
C6 C5 N3 121.91(13) . .
C6 C5 C8 128.08(13) . .
N3 C5 C8 110.01(12) . .
C5 C6 C7 117.72(13) . .
C3 C7 C6 121.27(13) . .
C3 C7 C2 118.01(14) . .
C6 C7 C2 120.72(14) . .
C10 C8 C5 101.13(11) . .
C10 C8 C9 111.96(8) . 7_565
C5 C8 C9 110.66(8) . 7_565
C10 C8 C9 111.96(8) . .
C5 C8 C9 110.66(8) . .
C9 C8 C9 110.17(13) 7_565 .
C15 C10 C11 119.45(14) . .
C15 C10 C8 129.72(14) . .
C11 C10 C8 110.84(12) . .
C10 C11 C12 122.37(13) . .
C10 C11 N3 108.06(11) . .
C12 C11 N3 129.57(13) . .
C13 C12 C11 116.76(15) . .
C14 C13 C12 121.70(16) . .
C13 C14 C15 120.48(15) . .
C10 C15 C14 119.24(16) . .

loop_
_geom_bond_atom_site_label_1
_geom_bond_atom_site_label_2
_geom_bond_distance
_geom_bond_site_symmetry_2
N1 C1 1.143(2) .
N2 C2 1.138(2) .
N3 C5 1.3775(17) .
N3 C4 1.4044(18) .
N3 C11 1.4329(17) .
N4 C4 1.2826(19) .
C1 C3 1.4309(19) .
C2 C7 1.445(2) .
C3 C7 1.372(2) .
C3 C4 1.457(2) .
C5 C6 1.356(2) .
C5 C8 1.5136(19) .
C6 C7 1.405(2) .
C8 C10 1.508(2) .
C8 C9 1.5346(15) 7_565
C8 C9 1.5346(14) .
C10 C15 1.381(2) .
C10 C11 1.388(2) .
C11 C12 1.389(2) .
C12 C13 1.387(2) .
C13 C14 1.381(3) .
C14 C15 1.382(3) .
